data_4061016
loop_
_publ_author_name
'Sun, Yi'
'Chan, Hoi-Shan'
'Dixneuf, Pierre H.'
'Xie, Zuowei'

_publ_section_title
;
 Synthesis, Structural Characterization, Ligand Displacement Reaction, and
 Electrochemical Property of Ruthenium Complexes Incorporating Linked
 Cyclopentadienyl-Carboranyl Ligands
;
_journal_coden_ASTM ORGND7
_journal_issue 24
_journal_name_full Organometallics
_journal_page_first 5864
_journal_page_last 5872
_journal_paper_doi 10.1021/om0493816
_journal_volume 23
_journal_year 2004
_chemical_formula_sum 'C40 H58 B20 O P2 Ru'
_chemical_formula_weight 934.07
_space_group_IT_number 14
_symmetry_cell_setting monoclinic
_symmetry_space_group_name_Hall '-P 2yn'
_symmetry_space_group_name_H-M 'P 1 21/n 1'
_cell_angle_alpha 90.00
_cell_angle_beta 96.9270(10)
_cell_angle_gamma 90.00
_cell_formula_units_Z 4
_cell_length_a 11.3032(5)
_cell_length_b 31.3240(15)
_cell_length_c 13.2866(6)
_cell_measurement_temperature 293(2)
_cell_volume 4669.9(4)
_diffrn_ambient_temperature 293(2)
_exptl_crystal_density_diffrn 1.329
_cod_depositor_comments
;
The following automatic conversions were performed:
'_symmetry_cell_setting' value 'MONOCLINIC' changed to 'monoclinic'
according to '/home/saulius/struct/CIF-dictionaries/cif_core.dic'
dictionary named 'cif_core.dic' version 2.4.1 from 2010-06-29.

Automatic conversion script
Id: cif_fix_enum 1527 2010-12-29 10:47:43Z saulius 
;
_cod_original_sg_symbol_H-M 'P 21/n'
_cod_database_code 4061016

loop_
_symmetry_equiv_pos_as_xyz
'x, y, z'
'-x+1/2, y+1/2, -z+1/2'
'-x, -y, -z'
'x-1/2, -y-1/2, z-1/2'

loop_
_atom_site_label
_atom_site_type_symbol
_atom_site_fract_x
_atom_site_fract_y
_atom_site_fract_z
_atom_site_U_iso_or_equiv
_atom_site_adp_type
_atom_site_occupancy
_atom_site_symmetry_multiplicity
_atom_site_calc_flag
_atom_site_refinement_flags
_atom_site_disorder_assembly
_atom_site_disorder_group
Ru1 Ru 0.27672(2) 0.324395(8) 0.259764(19) 0.02461(10) Uani 1 1 d . . .
P1 P 0.27719(7) 0.37019(2) 0.39563(6) 0.02432(18) Uani 1 1 d . . .
P2 P 0.25866(8) 0.38313(3) 0.15585(6) 0.0279(2) Uani 1 1 d . . .
C1 C 0.5048(3) 0.25612(11) 0.2833(3) 0.0360(8) Uani 1 1 d . . .
C2 C 0.4740(3) 0.31131(11) 0.2650(3) 0.0322(8) Uani 1 1 d . . .
C11 C 0.3946(3) 0.22718(11) 0.2931(3) 0.0419(9) Uani 1 1 d . . .
C12 C 0.3924(4) 0.18889(13) 0.2204(4) 0.0685(15) Uani 1 1 d . . .
H12A H 0.3238 0.1716 0.2272 0.103 Uiso 1 1 calc R . .
H12B H 0.4633 0.1722 0.2367 0.103 Uiso 1 1 calc R . .
H12C H 0.3888 0.1990 0.1519 0.103 Uiso 1 1 calc R . .
C13 C 0.3953(4) 0.20905(14) 0.4017(4) 0.0615(12) Uani 1 1 d . . .
H13A H 0.3262 0.1914 0.4044 0.092 Uiso 1 1 calc R . .
H13B H 0.3941 0.2322 0.4489 0.092 Uiso 1 1 calc R . .
H13C H 0.4659 0.1923 0.4189 0.092 Uiso 1 1 calc R . .
C14 C 0.2822(3) 0.25334(10) 0.2649(3) 0.0335(8) Uani 1 1 d . . .
C15 C 0.2008(3) 0.26748(11) 0.3309(3) 0.0382(8) Uani 1 1 d . . .
H15A H 0.2065 0.2617 0.4037 0.046 Uiso 1 1 calc R . .
C16 C 0.1055(3) 0.28911(11) 0.2726(3) 0.0394(9) Uani 1 1 d . . .
H16A H 0.0345 0.3009 0.2982 0.047 Uiso 1 1 calc R . .
C17 C 0.1275(3) 0.28829(11) 0.1706(3) 0.0424(9) Uani 1 1 d . . .
H17A H 0.0743 0.2995 0.1130 0.051 Uiso 1 1 calc R . .
C18 C 0.2354(3) 0.26674(11) 0.1645(3) 0.0387(8) Uani 1 1 d . . .
H18A H 0.2693 0.2599 0.1019 0.046 Uiso 1 1 calc R . .
C21 C 0.2841(3) 0.42901(9) 0.3568(2) 0.0263(7) Uani 1 1 d . . .
C22 C 0.2737(3) 0.43623(10) 0.2283(2) 0.0282(7) Uani 1 1 d . . .
C31 C 0.3907(3) 0.36034(10) 0.5048(2) 0.0263(7) Uani 1 1 d . . .
C32 C 0.4996(3) 0.38032(10) 0.5284(2) 0.0307(7) Uani 1 1 d . . .
H32A H 0.5190 0.4039 0.4912 0.037 Uiso 1 1 calc R . .
C33 C 0.5800(3) 0.36521(12) 0.6076(3) 0.0411(9) Uani 1 1 d . . .
H33A H 0.6529 0.3789 0.6234 0.049 Uiso 1 1 calc R . .
C34 C 0.5530(4) 0.33027(12) 0.6631(3) 0.0450(10) Uani 1 1 d . . .
H34A H 0.6077 0.3203 0.7158 0.054 Uiso 1 1 calc R . .
C35 C 0.4453(4) 0.31000(12) 0.6408(3) 0.0410(9) Uani 1 1 d . . .
H35A H 0.4267 0.2865 0.6786 0.049 Uiso 1 1 calc R . .
C36 C 0.3647(3) 0.32465(10) 0.5620(3) 0.0325(8) Uani 1 1 d . . .
H36A H 0.2921 0.3107 0.5467 0.039 Uiso 1 1 calc R . .
C41 C 0.1470(3) 0.37495(10) 0.4684(3) 0.0297(7) Uani 1 1 d . . .
C42 C 0.1635(3) 0.38817(11) 0.5695(3) 0.0373(8) Uani 1 1 d . . .
H42A H 0.2403 0.3911 0.6028 0.045 Uiso 1 1 calc R . .
C43 C 0.0664(4) 0.39691(12) 0.6208(3) 0.0437(9) Uani 1 1 d . . .
H43A H 0.0788 0.4052 0.6885 0.052 Uiso 1 1 calc R . .
C44 C -0.0479(4) 0.39350(12) 0.5728(3) 0.0481(10) Uani 1 1 d . . .
H44A H -0.1125 0.3999 0.6074 0.058 Uiso 1 1 calc R . .
C45 C -0.0663(4) 0.38050(12) 0.4729(3) 0.0462(10) Uani 1 1 d . . .
H45A H -0.1434 0.3781 0.4400 0.055 Uiso 1 1 calc R . .
C46 C 0.0303(3) 0.37098(11) 0.4215(3) 0.0365(8) Uani 1 1 d . . .
H46A H 0.0170 0.3618 0.3546 0.044 Uiso 1 1 calc R . .
C51 C 0.3535(3) 0.38604(11) 0.0523(3) 0.0366(8) Uani 1 1 d . . .
C52 C 0.4495(4) 0.41261(13) 0.0462(3) 0.0508(10) Uani 1 1 d . . .
H52A H 0.4725 0.4318 0.0983 0.061 Uiso 1 1 calc R . .
C53 C 0.5122(5) 0.41089(16) -0.0375(4) 0.0723(15) Uani 1 1 d . . .
H53A H 0.5765 0.4291 -0.0414 0.087 Uiso 1 1 calc R . .
C54 C 0.4795(6) 0.3826(2) -0.1139(4) 0.096(2) Uani 1 1 d . . .
H54A H 0.5185 0.3826 -0.1717 0.115 Uiso 1 1 calc R . .
C55 C 0.3896(6) 0.35427(19) -0.1054(4) 0.090(2) Uani 1 1 d . . .
H55A H 0.3710 0.3336 -0.1552 0.108 Uiso 1 1 calc R . .
C56 C 0.3257(5) 0.35622(15) -0.0224(3) 0.0631(13) Uani 1 1 d . . .
H56A H 0.2636 0.3371 -0.0175 0.076 Uiso 1 1 calc R . .
C61 C 0.1115(3) 0.39228(11) 0.0806(2) 0.0327(8) Uani 1 1 d . . .
C62 C 0.0072(3) 0.37882(11) 0.1154(3) 0.0370(8) Uani 1 1 d . . .
H62A H 0.0111 0.3644 0.1768 0.044 Uiso 1 1 calc R . .
C63 C -0.1033(4) 0.38640(13) 0.0605(3) 0.0482(10) Uani 1 1 d . . .
H63A H -0.1722 0.3770 0.0855 0.058 Uiso 1 1 calc R . .
C64 C -0.1113(4) 0.40749(15) -0.0299(3) 0.0599(12) Uani 1 1 d . . .
H64A H -0.1853 0.4123 -0.0670 0.072 Uiso 1 1 calc R . .
C65 C -0.0083(4) 0.42170(14) -0.0658(3) 0.0565(11) Uani 1 1 d . . .
H65A H -0.0134 0.4363 -0.1272 0.068 Uiso 1 1 calc R . .
C66 C 0.1023(4) 0.41445(13) -0.0116(3) 0.0456(9) Uani 1 1 d . . .
H66A H 0.1708 0.4243 -0.0364 0.055 Uiso 1 1 calc R . .
C71 C -0.2225(9) 0.4915(4) 0.3111(7) 0.168(5) Uani 1 1 d . . .
H71A H -0.1443 0.4949 0.3491 0.201 Uiso 1 1 calc R . .
H71B H -0.2833 0.4969 0.3550 0.201 Uiso 1 1 calc R . .
C72 C -0.2396(13) 0.5223(3) 0.2081(9) 0.212(6) Uani 1 1 d . . .
H72A H -0.2975 0.5446 0.2149 0.254 Uiso 1 1 calc R . .
H72B H -0.1645 0.5353 0.1967 0.254 Uiso 1 1 calc R . .
C73 C -0.2779(11) 0.4960(3) 0.1326(6) 0.179(5) Uani 1 1 d . . .
H73A H -0.2164 0.4921 0.0885 0.215 Uiso 1 1 calc R . .
H73B H -0.3477 0.5080 0.0929 0.215 Uiso 1 1 calc R . .
C74 C -0.3053(9) 0.4585(3) 0.1720(9) 0.159(4) Uani 1 1 d . . .
H74A H -0.2906 0.4357 0.1259 0.191 Uiso 1 1 calc R . .
H74B H -0.3892 0.4581 0.1809 0.191 Uiso 1 1 calc R . .
B3 B 0.5437(4) 0.29103(12) 0.3792(3) 0.0328(9) Uani 1 1 d . . .
H3 H 0.4981 0.2923 0.4477 0.039 Uiso 1 1 calc R . .
B4 B 0.6374(4) 0.24733(14) 0.3567(4) 0.0427(10) Uani 1 1 d . . .
H4 H 0.6540 0.2206 0.4102 0.051 Uiso 1 1 calc R . .
B5 B 0.6235(4) 0.23936(17) 0.2246(4) 0.0539(13) Uani 1 1 d . . .
H5 H 0.6313 0.2074 0.1917 0.065 Uiso 1 1 calc R . .
B6 B 0.5203(4) 0.27830(16) 0.1691(3) 0.0461(11) Uani 1 1 d . . .
H6 H 0.4597 0.2713 0.1000 0.055 Uiso 1 1 calc R . .
B7 B 0.5976(4) 0.33722(13) 0.3251(3) 0.0349(9) Uani 1 1 d . . .
H7 H 0.5903 0.3691 0.3583 0.042 Uiso 1 1 calc R . .
B8 B 0.6991(4) 0.29827(14) 0.3836(3) 0.0398(10) Uani 1 1 d . . .
H8 H 0.7563 0.3047 0.4550 0.048 Uiso 1 1 calc R . .
B9 B 0.7485(4) 0.26692(16) 0.2850(4) 0.0501(12) Uani 1 1 d . . .
H9 H 0.8387 0.2532 0.2913 0.060 Uiso 1 1 calc R . .
B10 B 0.6758(4) 0.28564(19) 0.1679(4) 0.0576(14) Uani 1 1 d . . .
H10 H 0.7178 0.2839 0.0975 0.069 Uiso 1 1 calc R . .
B11 B 0.5828(4) 0.32917(15) 0.1936(3) 0.0444(11) Uani 1 1 d . . .
H11 H 0.5652 0.3557 0.1396 0.053 Uiso 1 1 calc R . .
B12 B 0.7245(4) 0.32221(16) 0.2665(4) 0.0455(11) Uani 1 1 d . . .
H12 H 0.7991 0.3443 0.2611 0.055 Uiso 1 1 calc R . .
B23 B 0.1516(4) 0.44706(12) 0.2913(3) 0.0328(9) Uani 1 1 d . . .
H23 H 0.0694 0.4279 0.2813 0.039 Uiso 1 1 calc R . .
B24 B 0.2085(4) 0.46919(12) 0.4106(3) 0.0367(9) Uani 1 1 d . . .
H24 H 0.1623 0.4650 0.4782 0.044 Uiso 1 1 calc R . .
B25 B 0.3655(4) 0.46915(12) 0.4185(3) 0.0344(9) Uani 1 1 d . . .
H25 H 0.4215 0.4650 0.4915 0.041 Uiso 1 1 calc R . .
B26 B 0.4065(4) 0.44648(12) 0.3024(3) 0.0336(9) Uani 1 1 d . . .
H26 H 0.4874 0.4273 0.2992 0.040 Uiso 1 1 calc R . .
B27 B 0.1914(4) 0.48130(12) 0.1944(3) 0.0382(10) Uani 1 1 d . . .
H27 H 0.1347 0.4848 0.1216 0.046 Uiso 1 1 calc R . .
B28 B 0.1503(4) 0.50309(13) 0.3098(3) 0.0412(10) Uani 1 1 d . . .
H28 H 0.0669 0.5210 0.3118 0.049 Uiso 1 1 calc R . .
B29 B 0.2857(4) 0.51671(12) 0.3882(3) 0.0396(10) Uani 1 1 d . . .
H29 H 0.2903 0.5438 0.4411 0.047 Uiso 1 1 calc R . .
B30 B 0.4082(4) 0.50306(13) 0.3218(3) 0.0395(10) Uani 1 1 d . . .
H30 H 0.4927 0.5209 0.3317 0.047 Uiso 1 1 calc R . .
B31 B 0.3484(4) 0.48233(12) 0.2023(3) 0.0380(10) Uani 1 1 d . . .
H31 H 0.3933 0.4871 0.1342 0.046 Uiso 1 1 calc R . .
B32 B 0.2748(4) 0.52463(14) 0.2556(3) 0.0433(10) Uani 1 1 d . . .
H32 H 0.2720 0.5569 0.2229 0.052 Uiso 1 1 calc R . .
O1 O -0.2356(8) 0.4520(3) 0.2667(9) 0.241(5) Uani 1 1 d . . .

loop_
_atom_site_aniso_label
_atom_site_aniso_U_11
_atom_site_aniso_U_22
_atom_site_aniso_U_33
_atom_site_aniso_U_23
_atom_site_aniso_U_13
_atom_site_aniso_U_12
Ru1 0.02594(16) 0.02213(15) 0.02545(15) -0.00215(10) 0.00183(10) -0.00221(11)
P1 0.0266(4) 0.0217(4) 0.0248(4) 0.0003(3) 0.0033(3) -0.0009(3)
P2 0.0330(5) 0.0269(4) 0.0235(4) -0.0020(3) 0.0013(3) -0.0025(4)
C1 0.034(2) 0.0315(18) 0.042(2) -0.0107(15) 0.0042(16) 0.0056(15)
C2 0.0353(19) 0.0308(17) 0.0313(18) -0.0014(14) 0.0079(15) 0.0023(15)
C11 0.035(2) 0.0294(18) 0.060(2) -0.0061(17) -0.0016(18) 0.0010(16)
C12 0.054(3) 0.033(2) 0.115(4) -0.029(2) -0.005(3) 0.008(2)
C13 0.049(3) 0.051(2) 0.082(3) 0.028(2) -0.004(2) -0.004(2)
C14 0.036(2) 0.0236(16) 0.040(2) -0.0035(14) 0.0022(15) -0.0064(15)
C15 0.044(2) 0.0289(18) 0.042(2) 0.0011(15) 0.0068(17) -0.0085(16)
C16 0.030(2) 0.0271(18) 0.062(2) -0.0040(16) 0.0091(17) -0.0069(15)
C17 0.038(2) 0.0334(19) 0.051(2) -0.0029(16) -0.0125(17) -0.0040(16)
C18 0.042(2) 0.0319(18) 0.041(2) -0.0107(15) 0.0017(16) -0.0069(16)
C21 0.0317(18) 0.0227(15) 0.0240(16) 0.0002(12) 0.0016(13) 0.0013(13)
C22 0.0352(19) 0.0236(15) 0.0252(16) 0.0003(13) 0.0012(13) -0.0003(14)
C31 0.0317(18) 0.0242(15) 0.0234(16) -0.0024(12) 0.0053(13) 0.0060(14)
C32 0.0335(19) 0.0289(17) 0.0299(18) -0.0010(14) 0.0051(14) 0.0010(14)
C33 0.034(2) 0.043(2) 0.046(2) -0.0033(17) -0.0023(16) 0.0027(17)
C34 0.048(2) 0.050(2) 0.035(2) 0.0025(17) -0.0019(17) 0.0164(19)
C35 0.051(2) 0.040(2) 0.035(2) 0.0100(16) 0.0162(17) 0.0104(18)
C36 0.037(2) 0.0294(17) 0.0329(18) 0.0020(14) 0.0117(15) 0.0009(15)
C41 0.0300(18) 0.0257(16) 0.0347(18) -0.0003(14) 0.0093(14) -0.0012(14)
C42 0.038(2) 0.0356(18) 0.040(2) -0.0023(16) 0.0092(16) 0.0007(16)
C43 0.053(3) 0.039(2) 0.043(2) -0.0030(17) 0.0203(19) 0.0016(18)
C44 0.044(2) 0.038(2) 0.067(3) 0.0042(19) 0.030(2) 0.0050(18)
C45 0.033(2) 0.039(2) 0.068(3) -0.0008(19) 0.0119(19) -0.0021(17)
C46 0.036(2) 0.0311(18) 0.044(2) -0.0008(15) 0.0084(16) -0.0029(15)
C51 0.048(2) 0.0344(18) 0.0292(18) 0.0023(14) 0.0123(16) 0.0026(17)
C52 0.057(3) 0.047(2) 0.052(2) -0.0022(19) 0.021(2) -0.004(2)
C53 0.085(4) 0.058(3) 0.084(4) 0.003(3) 0.049(3) -0.009(3)
C54 0.137(6) 0.096(4) 0.068(4) -0.017(3) 0.066(4) -0.012(4)
C55 0.127(5) 0.088(4) 0.064(3) -0.035(3) 0.045(3) -0.022(4)
C56 0.083(4) 0.059(3) 0.051(3) -0.019(2) 0.026(2) -0.016(3)
C61 0.039(2) 0.0299(17) 0.0270(17) -0.0027(14) -0.0039(14) -0.0008(15)
C62 0.043(2) 0.0348(19) 0.0317(19) 0.0005(15) -0.0023(15) 0.0027(16)
C63 0.039(2) 0.056(2) 0.047(2) 0.0009(19) -0.0033(18) 0.0002(19)
C64 0.051(3) 0.072(3) 0.052(3) 0.006(2) -0.016(2) 0.010(2)
C65 0.066(3) 0.063(3) 0.037(2) 0.014(2) -0.007(2) 0.007(2)
C66 0.055(3) 0.047(2) 0.033(2) 0.0070(17) -0.0025(17) -0.0025(19)
C71 0.147(8) 0.251(13) 0.110(7) -0.102(9) 0.034(6) -0.051(9)
C72 0.353(18) 0.115(7) 0.150(9) 0.027(7) -0.042(10) -0.110(9)
C73 0.315(15) 0.118(7) 0.094(6) 0.032(5) -0.016(7) -0.104(9)
C74 0.124(8) 0.156(9) 0.189(10) -0.068(8) -0.015(7) -0.021(7)
B3 0.034(2) 0.031(2) 0.034(2) -0.0020(16) 0.0037(17) 0.0026(17)
B4 0.032(2) 0.036(2) 0.059(3) -0.005(2) 0.000(2) 0.0093(19)
B5 0.042(3) 0.058(3) 0.063(3) -0.027(3) 0.014(2) 0.008(2)
B6 0.039(3) 0.063(3) 0.037(2) -0.013(2) 0.0096(19) 0.004(2)
B7 0.030(2) 0.037(2) 0.039(2) -0.0020(18) 0.0069(17) -0.0022(17)
B8 0.032(2) 0.043(2) 0.044(2) 0.0002(19) 0.0052(18) 0.0014(19)
B9 0.032(2) 0.057(3) 0.062(3) -0.012(2) 0.011(2) 0.007(2)
B10 0.042(3) 0.087(4) 0.047(3) -0.013(3) 0.018(2) 0.002(3)
B11 0.037(2) 0.060(3) 0.038(2) 0.007(2) 0.0132(19) -0.004(2)
B12 0.028(2) 0.064(3) 0.046(3) -0.001(2) 0.0107(19) -0.002(2)
B23 0.034(2) 0.030(2) 0.034(2) -0.0032(16) 0.0003(17) 0.0033(17)
B24 0.046(3) 0.0279(19) 0.036(2) -0.0071(17) 0.0031(18) 0.0067(18)
B25 0.043(2) 0.0233(18) 0.034(2) -0.0050(16) -0.0100(17) 0.0017(17)
B26 0.038(2) 0.028(2) 0.033(2) 0.0007(16) 0.0012(17) -0.0060(17)
B27 0.052(3) 0.0231(19) 0.037(2) 0.0053(16) -0.0056(19) 0.0044(18)
B28 0.048(3) 0.027(2) 0.047(3) -0.0003(18) -0.003(2) 0.0085(19)
B29 0.056(3) 0.0214(18) 0.038(2) -0.0040(16) -0.0048(19) 0.0030(18)
B30 0.051(3) 0.027(2) 0.038(2) 0.0000(17) -0.0068(19) -0.0080(19)
B31 0.049(3) 0.0259(19) 0.039(2) 0.0042(17) 0.0030(19) -0.0049(18)
B32 0.054(3) 0.029(2) 0.043(2) 0.0041(18) -0.007(2) -0.001(2)
O1 0.200(9) 0.201(9) 0.292(12) 0.017(8) -0.097(8) 0.021(7)

loop_
_geom_bond_atom_site_label_1
_geom_bond_atom_site_label_2
_geom_bond_distance
_geom_bond_site_symmetry_2
_geom_bond_publ_flag
Ru1 C18 2.223(3) . ?
Ru1 C14 2.228(3) . ?
Ru1 C15 2.237(3) . ?
Ru1 C17 2.246(4) . ?
Ru1 C16 2.253(3) . ?
Ru1 C2 2.260(4) . ?
Ru1 P2 2.2946(9) . ?
Ru1 P1 2.3053(8) . ?
P1 C31 1.843(3) . ?
P1 C41 1.861(3) . ?
P1 C21 1.917(3) . ?
P2 C51 1.846(3) . ?
P2 C61 1.856(4) . ?
P2 C22 1.919(3) . ?
C1 C11 1.559(5) . ?
C1 B3 1.696(5) . ?
C1 B6 1.696(6) . ?
C1 B4 1.709(6) . ?
C1 B5 1.713(5) . ?
C1 C2 1.774(5) . ?
C2 B7 1.726(5) . ?
C2 B11 1.734(5) . ?
C2 B3 1.743(5) . ?
C2 B6 1.768(5) . ?
C11 C14 1.520(5) . ?
C11 C12 1.539(5) . ?
C11 C13 1.549(6) . ?
C14 C15 1.416(5) . ?
C14 C18 1.438(5) . ?
C15 C16 1.421(5) . ?
C16 C17 1.407(5) . ?
C17 C18 1.405(5) . ?
C21 B25 1.708(5) . ?
C21 C22 1.712(4) . ?
C21 B24 1.724(5) . ?
C21 B26 1.726(5) . ?
C21 B23 1.734(5) . ?
C22 B27 1.721(5) . ?
C22 B26 1.723(5) . ?
C22 B31 1.729(5) . ?
C22 B23 1.732(5) . ?
C31 C32 1.382(5) . ?
C31 C36 1.403(4) . ?
C32 C33 1.388(5) . ?
C33 C34 1.374(5) . ?
C34 C35 1.373(6) . ?
C35 C36 1.381(5) . ?
C41 C46 1.394(5) . ?
C41 C42 1.397(5) . ?
C42 C43 1.387(5) . ?
C43 C44 1.375(6) . ?
C44 C45 1.379(6) . ?
C45 C46 1.388(5) . ?
C51 C56 1.372(5) . ?
C51 C52 1.378(5) . ?
C52 C53 1.389(6) . ?
C53 C54 1.365(8) . ?
C54 C55 1.364(8) . ?
C55 C56 1.390(6) . ?
C61 C62 1.383(5) . ?
C61 C66 1.401(5) . ?
C62 C63 1.389(5) . ?
C63 C64 1.364(6) . ?
C64 C65 1.385(6) . ?
C65 C66 1.384(6) . ?
C71 O1 1.368(12) . ?
C71 C72 1.667(13) . ?
C72 C73 1.328(11) . ?
C73 C74 1.338(12) . ?
C74 O1 1.416(12) . ?
B3 B7 1.757(6) . ?
B3 B8 1.764(6) . ?
B3 B4 1.778(6) . ?
B4 B5 1.760(7) . ?
B4 B8 1.761(6) . ?
B4 B9 1.774(7) . ?
B5 B9 1.763(7) . ?
B5 B10 1.768(8) . ?
B5 B6 1.785(7) . ?
B6 B11 1.757(7) . ?
B6 B10 1.774(7) . ?
B7 B11 1.752(6) . ?
B7 B12 1.776(6) . ?
B7 B8 1.787(6) . ?
B8 B9 1.781(6) . ?
B8 B12 1.782(6) . ?
B9 B12 1.766(7) . ?
B9 B10 1.770(8) . ?
B10 B12 1.776(7) . ?
B10 B11 1.779(7) . ?
B11 B12 1.782(7) . ?
B23 B28 1.773(5) . ?
B23 B27 1.775(6) . ?
B23 B24 1.777(6) . ?
B24 B25 1.766(6) . ?
B24 B29 1.769(6) . ?
B24 B28 1.772(6) . ?
B25 B29 1.763(5) . ?
B25 B30 1.778(6) . ?
B25 B26 1.808(6) . ?
B26 B30 1.791(5) . ?
B26 B31 1.803(6) . ?
B27 B31 1.766(6) . ?
B27 B28 1.790(6) . ?
B27 B32 1.790(6) . ?
B28 B32 1.789(7) . ?
B28 B29 1.795(6) . ?
B29 B32 1.768(6) . ?
B29 B30 1.782(7) . ?
B30 B31 1.772(6) . ?
B30 B32 1.784(6) . ?
B31 B32 1.758(6) . ?
